data_7028679
loop_
_publ_author_name
'Biesiada, M.'
'Kourkoumelis, N.'
'Kubicki, M.'
'Owczarzak, A. M.'
'Balas, V.'
'Hadjikakou, S. K.'

_publ_section_title
;
 Fundamental chemistry of iodine. The reaction of di-iodine towards
 thiourea and its methyl-derivative: formation of aminothiazoles and
 aminothiadiazoles through dicationic disulfides.
;
_journal_issue 12
_journal_name_full 'Dalton transactions (Cambridge, England : 2003)'
_journal_page_first 4790
_journal_page_last 4806
_journal_paper_doi 10.1039/c3dt53302f
_journal_volume 43
_journal_year 2014
_chemical_formula_moiety 'C H5 N2 S, I3'
_chemical_formula_sum 'C H5 I3 N2 S'
_chemical_formula_weight 457.83
_chemical_name_systematic
;
 ?
;
_space_group_IT_number 14
_symmetry_cell_setting monoclinic
_symmetry_space_group_name_Hall '-P 2ybc'
_symmetry_space_group_name_H-M 'P 1 21/c 1'
_atom_sites_solution_hydrogens geom
_atom_sites_solution_primary direct
_atom_sites_solution_secondary difmap
_audit_creation_method SHELXL-97
_cell_angle_alpha 90.00
_cell_angle_beta 98.689(2)
_cell_angle_gamma 90.00
_cell_formula_units_Z 4
_cell_length_a 7.5529(2)
_cell_length_b 13.2275(4)
_cell_length_c 9.1452(2)
_cell_measurement_reflns_used 1515
_cell_measurement_temperature 295(2)
_cell_measurement_theta_max 28.7848
_cell_measurement_theta_min 2.8955
_cell_volume 903.17(4)
_computing_cell_refinement
;
CrysAlisPro, Agilent Technologies,
Version 1.171.35.21 (release 20-01-2012 CrysAlis171 .NET)
(compiled Jan 23 2012,18:06:46)
;
_computing_data_collection
;
CrysAlisPro, Agilent Technologies,
Version 1.171.35.21 (release 20-01-2012 CrysAlis171 .NET)
(compiled Jan 23 2012,18:06:46)
;
_computing_data_reduction
;
CrysAlisPro, Agilent Technologies,
Version 1.171.35.21 (release 20-01-2012 CrysAlis171 .NET)
(compiled Jan 23 2012,18:06:46)
;
_computing_structure_refinement 'SHELXL-97 (Sheldrick, 1997)'
_diffrn_ambient_temperature 295(2)
_diffrn_detector_area_resol_mean 16.1544
_diffrn_measured_fraction_theta_full 0.998
_diffrn_measured_fraction_theta_max 0.921
_diffrn_measurement_device_type 'Xcalibur, Eos'
_diffrn_measurement_method '\w scans'
_diffrn_radiation_monochromator graphite
_diffrn_radiation_source 'Enhance (Mo) X-ray Source'
_diffrn_radiation_type 'Mo K\a'
_diffrn_radiation_wavelength 0.7107
_diffrn_reflns_av_R_equivalents 0.0222
_diffrn_reflns_av_sigmaI/netI 0.0160
_diffrn_reflns_limit_h_max 9
_diffrn_reflns_limit_h_min -9
_diffrn_reflns_limit_k_max 16
_diffrn_reflns_limit_k_min -17
_diffrn_reflns_limit_l_max 11
_diffrn_reflns_limit_l_min -11
_diffrn_reflns_number 10478
_diffrn_reflns_theta_full 25.00
_diffrn_reflns_theta_max 28.27
_diffrn_reflns_theta_min 3.08
_exptl_absorpt_coefficient_mu 10.530
_exptl_absorpt_correction_T_max 1.00000
_exptl_absorpt_correction_T_min 0.78060
_exptl_absorpt_correction_type multi-scan
_exptl_absorpt_process_details
;
CrysAlisPro, Agilent Technologies,
Version 1.171.35.15 (release 03-08-2011 CrysAlis171 .NET)
(compiled Aug  3 2011,13:03:54)
Empirical absorption correction using spherical harmonics,
 implemented in SCALE3 ABSPACK scaling algorithm.
;
_exptl_crystal_colour red
_exptl_crystal_density_diffrn 3.367
_exptl_crystal_density_method 'not measured'
_exptl_crystal_description prism
_exptl_crystal_F_000 800
_exptl_crystal_size_max 0.2
_exptl_crystal_size_mid 0.1
_exptl_crystal_size_min 0.1
_refine_diff_density_max 0.722
_refine_diff_density_min -0.776
_refine_diff_density_rms 0.134
_refine_ls_extinction_method none
_refine_ls_goodness_of_fit_ref 1.180
_refine_ls_hydrogen_treatment constr
_refine_ls_matrix_type full
_refine_ls_number_parameters 64
_refine_ls_number_reflns 2060
_refine_ls_number_restraints 0
_refine_ls_restrained_S_all 1.180
_refine_ls_R_factor_all 0.0196
_refine_ls_R_factor_gt 0.0167
_refine_ls_shift/su_max 0.001
_refine_ls_shift/su_mean 0.000
_refine_ls_structure_factor_coef Fsqd
_refine_ls_weighting_details 'calc w=1/[\s^2^(Fo^2^)+(0.0151P)^2^+0.7058P] where P=(Fo^2^+2Fc^2^)/3'
_refine_ls_weighting_scheme calc
_refine_ls_wR_factor_gt 0.0376
_refine_ls_wR_factor_ref 0.0383
_reflns_number_gt 1931
_reflns_number_total 2060
_reflns_threshold_expression >2\s(I)
_cod_data_source_file c3dt53302f.txt
_cod_data_source_block 3
_cod_original_sg_symbol_H-M 'P 21/c'
_cod_database_code 7028679

loop_
_symmetry_equiv_pos_as_xyz
'x, y, z'
'-x, y+1/2, -z+1/2'
'-x, -y, -z'
'x, -y-1/2, z-1/2'

loop_
_atom_site_label
_atom_site_type_symbol
_atom_site_fract_x
_atom_site_fract_y
_atom_site_fract_z
_atom_site_U_iso_or_equiv
_atom_site_adp_type
_atom_site_occupancy
_atom_site_symmetry_multiplicity
_atom_site_calc_flag
_atom_site_refinement_flags
I1 I 0.36229(3) 0.387702(16) -0.24455(2) 0.01615(6) Uani 1 1 d .
I2 I 0.24141(2) 0.400240(14) 0.03609(2) 0.01394(6) Uani 1 1 d .
I3 I 0.12013(3) 0.414820(15) 0.33253(2) 0.01512(6) Uani 1 1 d .
C1 C 0.7626(4) 0.2304(2) 0.0636(3) 0.0152(6) Uani 1 1 d .
S1 S 0.62814(10) 0.15068(6) -0.05726(9) 0.02006(18) Uani 1 1 d .
H1 H 0.5211 0.2203 -0.1125 0.024 Uiso 1 1 d R
N11 N 0.8826(3) 0.1906(2) 0.1670(3) 0.0200(6) Uani 1 1 d .
H11A H 0.9059 0.1288 0.1732 0.024 Uiso 1 1 d R
H11B H 0.9572 0.2315 0.2191 0.024 Uiso 1 1 d R
N12 N 0.7413(3) 0.3282(2) 0.0516(3) 0.0200(6) Uani 1 1 d .
H12A H 0.6640 0.3550 -0.0183 0.024 Uiso 1 1 d R
H12B H 0.8030 0.3678 0.1058 0.024 Uiso 1 1 d R

loop_
_atom_site_aniso_label
_atom_site_aniso_U_11
_atom_site_aniso_U_22
_atom_site_aniso_U_33
_atom_site_aniso_U_23
_atom_site_aniso_U_13
_atom_site_aniso_U_12
I1 0.01624(11) 0.01829(12) 0.01322(11) 0.00208(8) 0.00003(8) 0.00003(8)
I2 0.01322(10) 0.01172(10) 0.01583(11) 0.00035(7) -0.00118(8) 0.00004(7)
I3 0.01602(10) 0.01509(11) 0.01382(11) -0.00266(8) 0.00082(8) -0.00039(7)
C1 0.0122(14) 0.0169(16) 0.0165(16) -0.0004(13) 0.0023(11) -0.0015(12)
S1 0.0181(4) 0.0198(4) 0.0207(4) -0.0045(3) -0.0024(3) -0.0018(3)
N11 0.0196(13) 0.0130(14) 0.0245(15) 0.0003(11) -0.0056(11) -0.0007(11)
N12 0.0188(13) 0.0139(14) 0.0239(15) 0.0003(11) -0.0081(11) -0.0004(11)

loop_
_atom_type_symbol
_atom_type_description
_atom_type_scat_dispersion_real
_atom_type_scat_dispersion_imag
_atom_type_scat_source
C C 0.0033 0.0016 'International Tables Vol C Tables 4.2.6.8 and 6.1.1.4'
H H 0.0000 0.0000 'International Tables Vol C Tables 4.2.6.8 and 6.1.1.4'
N N 0.0061 0.0033 'International Tables Vol C Tables 4.2.6.8 and 6.1.1.4'
I I -0.4742 1.8119 'International Tables Vol C Tables 4.2.6.8 and 6.1.1.4'
S S 0.1246 0.1234 'International Tables Vol C Tables 4.2.6.8 and 6.1.1.4'

loop_
_geom_angle_atom_site_label_1
_geom_angle_atom_site_label_2
_geom_angle_atom_site_label_3
_geom_angle
I1 I2 I3 179.102(9)
N12 C1 N11 121.2(3)
N12 C1 S1 119.6(2)
N11 C1 S1 119.1(2)
C1 S1 H1 95.1
C1 N11 H11A 123.7
C1 N11 H11B 117.7
H11A N11 H11B 117.3
C1 N12 H12A 121.5
C1 N12 H12B 122.1
H12A N12 H12B 116.3

loop_
_geom_bond_atom_site_label_1
_geom_bond_atom_site_label_2
_geom_bond_distance
I1 I2 2.8558(3)
I2 I3 2.9961(3)
C1 N12 1.307(4)
C1 N11 1.317(4)
C1 S1 1.739(3)
S1 H1 1.2781
N11 H11A 0.8362
N11 H11B 0.8689
N12 H12A 0.8721
N12 H12B 0.8170

loop_
_geom_hbond_atom_site_label_D
_geom_hbond_atom_site_label_H
_geom_hbond_atom_site_label_A
_geom_hbond_distance_DH
_geom_hbond_distance_HA
_geom_hbond_distance_DA
_geom_hbond_angle_DHA
_geom_hbond_site_symmetry_A
S1 H1 I1 1.28 2.71 3.9694(9) 167.1 .
N11 H11A I3 0.84 2.84 3.648(3) 163.8 2_645
N11 H11B I3 0.87 2.84 3.672(3) 159.9 1_655
N12 H12B I3 0.82 2.99 3.726(2) 151.6 1_655
N12 H12A I1 0.87 2.87 3.715(2) 163.6 .
